data_7003623
loop_
_publ_author_name
'Song, Yu-Fei'
'Berry, John F.'
'Weyherm\"uller, Thomas'
'Bill, Eckhard'

_publ_section_title
;
 Bond distances are not always what they appear to be: discovery and
 un-discovery of the longest Cr(v)&#xE002;N triple bond
;
_journal_issue 14
_journal_name_full 'Dalton Transactions'
_journal_page_first 1864
_journal_page_last 1871
_journal_paper_doi 10.1039/b717618j
_journal_year 2008
_chemical_formula_moiety (C17H23N3O4)CrN3
_chemical_formula_sum 'C17 H23 Cr N6 O4'
_chemical_formula_weight 427.41
_chemical_name_common L1CrN3
_chemical_name_systematic
;
?
;
_space_group_IT_number 19
_symmetry_cell_setting orthorhombic
_symmetry_space_group_name_Hall 'P 2ac 2ab'
_symmetry_space_group_name_H-M 'P 21 21 21'
_atom_sites_solution_hydrogens geom
_atom_sites_solution_primary direct
_atom_sites_solution_secondary difmap
_audit_creation_method SHELXL
_cell_angle_alpha 90.00
_cell_angle_beta 90.00
_cell_angle_gamma 90.00
_cell_formula_units_Z 4
_cell_length_a 7.4667(6)
_cell_length_b 12.8766(9)
_cell_length_c 18.7793(9)
_cell_measurement_reflns_used 40688
_cell_measurement_temperature 100(2)
_cell_measurement_theta_max 33.14
_cell_measurement_theta_min 2.91
_cell_volume 1805.5(2)
_computing_cell_refinement 'DENZO, Nonius Collect Software'
_computing_data_collection 'DENZO, Nonius Collect Software'
_computing_data_reduction 'DENZO, Nonius Collect Software'
_computing_structure_refinement 'SHELXL-93 (Sheldrick, 1993)'
_computing_structure_solution 'SHELXS-86 (Sheldrick, 1990)'
_diffrn_ambient_temperature 100(2)
_diffrn_measured_fraction_theta_full 0.999
_diffrn_measured_fraction_theta_max 0.999
_diffrn_measurement_device 'Nonius Kappa-CCD'
_diffrn_measurement_method '738 images at 1.0 deg. stepwise rotation in omega and phi, 80 sec./frame'
_diffrn_radiation_monochromator graphite
_diffrn_radiation_source 'rotating anode, 50 kV, 80 mA'
_diffrn_radiation_type MoK\a
_diffrn_radiation_wavelength 0.71073
_diffrn_reflns_av_R_equivalents 0.0778
_diffrn_reflns_av_sigmaI/netI 0.0579
_diffrn_reflns_limit_h_max 11
_diffrn_reflns_limit_h_min -11
_diffrn_reflns_limit_k_max 19
_diffrn_reflns_limit_k_min -19
_diffrn_reflns_limit_l_max 28
_diffrn_reflns_limit_l_min -27
_diffrn_reflns_number 38954
_diffrn_reflns_theta_full 33.00
_diffrn_reflns_theta_max 33.00
_diffrn_reflns_theta_min 2.94
_exptl_absorpt_coefficient_mu 0.673
_exptl_absorpt_correction_T_max 0.9620
_exptl_absorpt_correction_T_min 0.9144
_exptl_absorpt_correction_type gaussian
_exptl_crystal_colour pink
_exptl_crystal_density_diffrn 1.572
_exptl_crystal_description 'transparent parallelepiped'
_exptl_crystal_F_000 892
_exptl_crystal_size_max 0.20
_exptl_crystal_size_mid 0.05
_exptl_crystal_size_min 0.04
_refine_diff_density_max 0.470
_refine_diff_density_min -0.523
_refine_diff_density_rms 0.080
_refine_ls_abs_structure_details 'Flack H D (1983), Acta Cryst. A39, 876-881'
_refine_ls_abs_structure_Flack 0.00(2)
_refine_ls_extinction_method none
_refine_ls_goodness_of_fit_all 1.080
_refine_ls_goodness_of_fit_obs 1.109
_refine_ls_hydrogen_treatment mixed
_refine_ls_matrix_type full
_refine_ls_number_parameters 253
_refine_ls_number_reflns 6796
_refine_ls_number_restraints 0
_refine_ls_restrained_S_all 1.082
_refine_ls_restrained_S_obs 1.109
_refine_ls_R_factor_all 0.0635
_refine_ls_R_factor_obs 0.0475
_refine_ls_shift/esd_max 0.001
_refine_ls_shift/esd_mean 0.000
_refine_ls_structure_factor_coef Fsqd
_refine_ls_weighting_details 'w=1/[\s^2^(Fo^2^)+(0.0175P)^2^+1.4694P] where P=(Fo^2^+2Fc^2^)/3'
_refine_ls_weighting_scheme calc
_refine_ls_wR_factor_all 0.0847
_refine_ls_wR_factor_obs 0.0796
_reflns_number_observed 5749
_reflns_number_total 6802
_reflns_observed_criterion >2sigma(I)
_cod_data_source_file b717618j.txt
_cod_data_source_block Cpd4
_cod_depositor_comments
;
The following automatic conversions were performed:
'_symmetry_cell_setting' value 'Orthorhombic' changed to 'orthorhombic'
according to '/home/saulius/struct/CIF-dictionaries/cif_core.dic'
dictionary named 'cif_core.dic' version 2.4.1 from
2010-06-29.

'_exptl_absorpt_correction_type' value 'Gaussian' changed to
'gaussian' according to
'/home/saulius/struct/CIF-dictionaries/cif_core.dic' dictionary named
'cif_core.dic' version 2.4.1 from 2010-06-29.

Automatic conversion script
Id: cif_fix_enum 1527 2010-12-29 10:47:43Z saulius 

The following automatic conversions were performed:

'_refine_ls_weighting_scheme' value 'calc
w=1/[\s^2^(Fo^2^)+(0.0175P)^2^+1.4694P] where P=(Fo^2^+2Fc^2^)/3' was
changed to 'calc'. New tag '_refine_ls_weighting_details' was
created. The value of the new tag was set to
'w=1/[\s^2^(Fo^2^)+(0.0175P)^2^+1.4694P] where P=(Fo^2^+2Fc^2^)/3'.

Automatic conversion script
Id: cif_fix_values 3143 2015-03-26 13:38:13Z robertas 
;
_cod_original_sg_symbol_H-M P2(1)2(1)2(1)
_cod_database_code 7003623

loop_
_symmetry_equiv_pos_as_xyz
'x, y, z'
'-x+1/2, -y, z+1/2'
'-x, y+1/2, -z+1/2'
'x+1/2, -y+1/2, -z'

loop_
_atom_site_aniso_label
_atom_site_aniso_U_11
_atom_site_aniso_U_22
_atom_site_aniso_U_33
_atom_site_aniso_U_23
_atom_site_aniso_U_13
_atom_site_aniso_U_12
Cr1 0.00957(11) 0.00769(11) 0.00846(12) 0.00014(14) -0.00004(11) -0.00012(14)
N1 0.0099(7) 0.0107(7) 0.0092(8) -0.0011(6) -0.0004(6) -0.0002(6)
C2 0.0145(9) 0.0110(8) 0.0111(9) -0.0005(7) 0.0007(7) 0.0011(7)
C3 0.0150(9) 0.0094(8) 0.0125(9) -0.0008(7) -0.0002(8) 0.0007(7)
N4 0.0101(7) 0.0099(7) 0.0097(8) 0.0005(6) -0.0003(6) 0.0008(6)
C5 0.0103(8) 0.0127(8) 0.0115(9) 0.0023(7) -0.0012(7) 0.0009(7)
C6 0.0109(9) 0.0130(9) 0.0130(9) -0.0005(7) -0.0009(7) -0.0015(7)
N7 0.0113(7) 0.0105(7) 0.0102(8) 0.0011(6) 0.0003(6) 0.0012(6)
C8 0.0131(8) 0.0131(9) 0.0098(9) 0.0019(7) 0.0024(7) 0.0005(7)
C9 0.0123(9) 0.0138(9) 0.0111(10) 0.0013(7) 0.0002(7) -0.0011(7)
C10 0.0139(9) 0.0108(8) 0.0121(9) 0.0014(7) -0.0035(8) -0.0008(8)
C11 0.0127(9) 0.0106(9) 0.0115(9) -0.0001(7) -0.0034(7) 0.0002(7)
C12 0.0130(9) 0.0158(9) 0.0137(10) 0.0007(8) -0.0017(8) -0.0010(7)
C13 0.0154(10) 0.0159(9) 0.0153(10) -0.0031(8) -0.0031(8) 0.0063(8)
C14 0.0214(11) 0.0133(9) 0.0183(11) 0.0001(8) -0.0067(9) 0.0030(8)
C15 0.0194(10) 0.0143(9) 0.0133(10) 0.0033(8) -0.0027(8) -0.0025(8)
C16 0.0132(9) 0.0148(9) 0.0128(9) 0.0001(7) 0.0007(8) 0.0000(8)
C19 0.0132(8) 0.0177(9) 0.0079(8) 0.0021(8) 0.0020(8) -0.0016(7)
C20 0.0119(8) 0.0109(10) 0.0161(9) 0.0006(7) 0.0002(7) 0.0017(6)
O21 0.0152(7) 0.0219(8) 0.0191(8) 0.0012(7) 0.0055(7) -0.0031(6)
O22 0.0107(6) 0.0150(7) 0.0120(7) 0.0000(5) 0.0006(5) -0.0019(5)
C23 0.0154(10) 0.0131(9) 0.0156(10) -0.0008(8) 0.0027(8) 0.0045(7)
C24 0.0177(9) 0.0128(9) 0.0140(11) -0.0001(7) -0.0032(8) 0.0020(7)
O25 0.0261(9) 0.0178(7) 0.0276(9) 0.0055(7) 0.0034(7) 0.0101(7)
O26 0.0144(7) 0.0104(6) 0.0146(7) 0.0028(6) -0.0001(6) 0.0010(5)
N31 0.0195(8) 0.0113(8) 0.0126(8) -0.0017(7) -0.0021(7) -0.0013(7)
N32 0.0258(10) 0.0188(9) 0.0110(9) 0.0012(7) -0.0019(8) -0.0014(8)
N33 0.057(2) 0.0295(12) 0.0178(11) 0.0028(9) -0.0100(10) -0.0230(11)

loop_
_atom_site_label
_atom_site_type_symbol
_atom_site_fract_x
_atom_site_fract_y
_atom_site_fract_z
_atom_site_U_iso_or_equiv
_atom_site_thermal_displace_type
_atom_site_occupancy
_atom_site_calc_flag
_atom_site_refinement_flags
_atom_site_disorder_group
Cr1 Cr 0.59353(4) 0.24971(3) 0.17500(2) 0.00857(6) Uani 1 d . .
N1 N 0.5402(2) 0.39888(13) 0.13333(9) 0.0099(3) Uani 1 d . .
C2 C 0.4787(3) 0.4603(2) 0.19614(11) 0.0122(4) Uani 1 d . .
H2A H 0.3552(3) 0.4393(2) 0.20895(11) 0.015 Uiso 1 calc R .
H2B H 0.4770(3) 0.5351(2) 0.18380(11) 0.015 Uiso 1 calc R .
C3 C 0.6021(3) 0.44287(14) 0.25938(11) 0.0123(4) Uani 1 d . .
H3A H 0.7147(3) 0.48205(14) 0.25212(11) 0.015 Uiso 1 calc R .
H3B H 0.5441(3) 0.46951(14) 0.30313(11) 0.015 Uiso 1 calc R .
N4 N 0.6444(2) 0.32970(13) 0.26867(9) 0.0099(3) Uani 1 d . .
C5 C 0.8398(3) 0.3147(2) 0.28289(11) 0.0115(4) Uani 1 d . .
H5A H 0.8623(3) 0.2427(2) 0.29921(11) 0.014 Uiso 1 calc R .
H5B H 0.8799(3) 0.3630(2) 0.32067(11) 0.014 Uiso 1 calc R .
C6 C 0.9427(3) 0.3356(2) 0.21444(11) 0.0123(4) Uani 1 d . .
H6A H 0.9479(3) 0.4114(2) 0.20592(11) 0.015 Uiso 1 calc R .
H6B H 1.0669(3) 0.3099(2) 0.21960(11) 0.015 Uiso 1 calc R .
N7 N 0.8556(2) 0.28317(13) 0.15143(9) 0.0106(3) Uani 1 d . .
C8 C 0.8441(3) 0.3517(2) 0.08771(11) 0.0120(4) Uani 1 d . .
H8A H 0.8027(3) 0.3110(2) 0.04612(11) 0.014 Uiso 1 calc R .
H8B H 0.9639(3) 0.3804(2) 0.07658(11) 0.014 Uiso 1 calc R .
C9 C 0.7128(3) 0.4404(2) 0.10263(11) 0.0124(4) Uani 1 d . .
H9A H 0.7675(3) 0.4899(2) 0.13660(11) 0.015 Uiso 1 calc R .
H9B H 0.6873(3) 0.4781(2) 0.05784(11) 0.015 Uiso 1 calc R .
C10 C 0.3955(3) 0.3949(2) 0.07813(11) 0.0123(4) Uani 1 d . .
H10A H 0.2932(3) 0.3556(2) 0.09808(11) 0.015 Uiso 1 calc R .
H10B H 0.4412(3) 0.3552(2) 0.03680(11) 0.015 Uiso 1 calc R .
C11 C 0.3261(3) 0.4985(2) 0.05133(11) 0.0116(4) Uani 1 d . .
C12 C 0.1886(3) 0.5503(2) 0.08722(12) 0.0142(4) Uani 1 d . .
H12 H 0.1432(3) 0.5223(2) 0.13040(12) 0.017 Uiso 1 calc R .
C13 C 0.1174(3) 0.6422(2) 0.06057(12) 0.0155(4) Uani 1 d . .
H13 H 0.0237(3) 0.6766(2) 0.08538(12) 0.019 Uiso 1 calc R .
C14 C 0.1835(3) 0.6835(2) -0.00225(12) 0.0177(4) Uani 1 d . .
H14 H 0.1357(3) 0.7465(2) -0.02037(12) 0.021 Uiso 1 calc R .
C15 C 0.3195(3) 0.6328(2) -0.03880(12) 0.0157(4) Uani 1 d . .
H15 H 0.3641(3) 0.6611(2) -0.08201(12) 0.019 Uiso 1 calc R .
C16 C 0.3907(3) 0.5408(2) -0.01244(11) 0.0136(4) Uani 1 d . .
H16 H 0.4836(3) 0.5065(2) -0.03776(11) 0.016 Uiso 1 calc R .
C19 C 0.5272(3) 0.2796(2) 0.32277(12) 0.0129(4) Uani 1 d . .
H19A H 0.4912(3) 0.3319(2) 0.35872(12) 0.016 Uiso 1 calc R .
H19B H 0.5950(3) 0.2243(2) 0.34746(12) 0.016 Uiso 1 calc R .
C20 C 0.3592(3) 0.23275(14) 0.28862(11) 0.0130(4) Uani 1 d . .
O21 O 0.2366(2) 0.20172(12) 0.32617(9) 0.0187(3) Uani 1 d . .
O22 O 0.3607(2) 0.22670(10) 0.21923(8) 0.0126(3) Uani 1 d . .
C23 C 0.9385(3) 0.1798(2) 0.13792(12) 0.0147(4) Uani 1 d . .
H23A H 1.0694(3) 0.1839(2) 0.14568(12) 0.018 Uiso 1 calc R .
H23B H 0.9172(3) 0.1589(2) 0.08790(12) 0.018 Uiso 1 calc R .
C24 C 0.8572(3) 0.0990(2) 0.18819(11) 0.0148(4) Uani 1 d . .
O25 O 0.9346(2) 0.01795(12) 0.20060(9) 0.0238(4) Uani 1 d . .
O26 O 0.7000(2) 0.12330(11) 0.21384(8) 0.0131(3) Uani 1 d . .
N31 N 0.5437(2) 0.18069(14) 0.08130(10) 0.0145(3) Uani 1 d . .
N32 N 0.4492(3) 0.1050(2) 0.07591(10) 0.0185(4) Uani 1 d . .
N33 N 0.3582(4) 0.0332(2) 0.06753(12) 0.0347(6) Uani 1 d . .

loop_
_atom_type_symbol
_atom_type_description
_atom_type_scat_dispersion_real
_atom_type_scat_dispersion_imag
_atom_type_scat_source
C C 0.0033 0.0016 'International Tables Vol C Tables 4.2.6.8 and 6.1.1.4'
H H 0.0000 0.0000 'International Tables Vol C Tables 4.2.6.8 and 6.1.1.4'
N N 0.0061 0.0033 'International Tables Vol C Tables 4.2.6.8 and 6.1.1.4'
O O 0.0106 0.0060 'International Tables Vol C Tables 4.2.6.8 and 6.1.1.4'
Cr Cr 0.3209 0.6236 'International Tables Vol C Tables 4.2.6.8 and 6.1.1.4'

loop_
_geom_angle_atom_site_label_1
_geom_angle_atom_site_label_2
_geom_angle_atom_site_label_3
_geom_angle
_geom_angle_site_symmetry_1
_geom_angle_site_symmetry_3
_geom_angle_publ_flag
O22 Cr1 O26 94.44(6) . . ?
O22 Cr1 N31 98.11(7) . . ?
O26 Cr1 N31 91.94(7) . . ?
O22 Cr1 N7 166.98(7) . . ?
O26 Cr1 N7 82.37(6) . . ?
N31 Cr1 N7 94.63(7) . . ?
O22 Cr1 N4 82.95(6) . . ?
O26 Cr1 N4 91.30(6) . . ?
N31 Cr1 N4 176.50(7) . . ?
N7 Cr1 N4 84.50(7) . . ?
O22 Cr1 N1 97.35(6) . . ?
O26 Cr1 N1 166.70(6) . . ?
N31 Cr1 N1 92.46(7) . . ?
N7 Cr1 N1 84.77(7) . . ?
N4 Cr1 N1 84.09(6) . . ?
C2 N1 C10 110.0(2) . . ?
C2 N1 C9 112.2(2) . . ?
C10 N1 C9 111.3(2) . . ?
C2 N1 Cr1 104.32(12) . . ?
C10 N1 Cr1 111.18(12) . . ?
C9 N1 Cr1 107.62(12) . . ?
N1 C2 C3 110.6(2) . . ?
N4 C3 C2 111.2(2) . . ?
C19 N4 C5 113.3(2) . . ?
C19 N4 C3 112.1(2) . . ?
C5 N4 C3 110.6(2) . . ?
C19 N4 Cr1 104.86(12) . . ?
C5 N4 Cr1 105.41(12) . . ?
C3 N4 Cr1 110.19(12) . . ?
N4 C5 C6 108.6(2) . . ?
N7 C6 C5 111.5(2) . . ?
C8 N7 C23 114.6(2) . . ?
C8 N7 C6 113.0(2) . . ?
C23 N7 C6 110.7(2) . . ?
C8 N7 Cr1 104.06(12) . . ?
C23 N7 Cr1 104.19(12) . . ?
C6 N7 Cr1 109.61(12) . . ?
N7 C8 C9 109.4(2) . . ?
N1 C9 C8 110.6(2) . . ?
N1 C10 C11 116.5(2) . . ?
C12 C11 C16 118.7(2) . . ?
C12 C11 C10 120.7(2) . . ?
C16 C11 C10 120.5(2) . . ?
C13 C12 C11 120.9(2) . . ?
C14 C13 C12 119.8(2) . . ?
C13 C14 C15 120.1(2) . . ?
C14 C15 C16 120.3(2) . . ?
C15 C16 C11 120.3(2) . . ?
N4 C19 C20 111.5(2) . . ?
O21 C20 O22 124.2(2) . . ?
O21 C20 C19 120.0(2) . . ?
O22 C20 C19 115.8(2) . . ?
C20 O22 Cr1 115.06(12) . . ?
N7 C23 C24 109.7(2) . . ?
O25 C24 O26 124.2(2) . . ?
O25 C24 C23 120.9(2) . . ?
O26 C24 C23 114.9(2) . . ?
C24 O26 Cr1 115.30(13) . . ?
N32 N31 Cr1 122.6(2) . . ?
N33 N32 N31 177.0(2) . . ?

loop_
_geom_bond_atom_site_label_1
_geom_bond_atom_site_label_2
_geom_bond_distance
_geom_bond_site_symmetry_2
_geom_bond_publ_flag
Cr1 O22 1.9497(14) . ?
Cr1 O26 1.9529(14) . ?
Cr1 N31 2.006(2) . ?
Cr1 N7 2.052(2) . ?
Cr1 N4 2.073(2) . ?
Cr1 N1 2.112(2) . ?
N1 C2 1.493(3) . ?
N1 C10 1.498(3) . ?
N1 C9 1.509(3) . ?
C2 C3 1.520(3) . ?
C3 N4 1.501(2) . ?
N4 C19 1.488(3) . ?
N4 C5 1.496(2) . ?
C5 C6 1.521(3) . ?
C6 N7 1.509(3) . ?
N7 C8 1.489(3) . ?
N7 C23 1.490(3) . ?
C8 C9 1.531(3) . ?
C10 C11 1.517(3) . ?
C11 C12 1.397(3) . ?
C11 C16 1.401(3) . ?
C12 C13 1.391(3) . ?
C13 C14 1.385(3) . ?
C14 C15 1.389(3) . ?
C15 C16 1.389(3) . ?
C19 C20 1.532(3) . ?
C20 O21 1.223(2) . ?
C20 O22 1.305(2) . ?
C23 C24 1.530(3) . ?
C24 O25 1.216(2) . ?
C24 O26 1.306(2) . ?
N31 N32 1.208(3) . ?
N32 N33 1.158(3) . ?
